data_2313048
loop_
_publ_author_name
'Alekseeva, Kseniia A.'
'H&#xf6;kelek, Tuncer'
'Khrustalev, Victor N.'
'Kolomeytsev, Maxim Y.'
'Pronina, Anastasia A.'
'Belay, Alebel N.'
'Hasanov, Khudayar I.'

_publ_section_title
;
 Synthesis, crystal structure determination, Hirshfeld surface and crystal
 void analyses, inter-action energy calculations and energy frameworks of
 (3a<i>RS</i>,4<i>RS</i>,9a<i>RS</i>)-2-benzyl-3-oxo-2,3,3a,4,9,9a-hexa-hydro-1<i>H</i>-benzo[<i>f</i>]iso-indole-4-carb-oxy-lic
 acid.
;
_journal_coeditor_code YZ2079
_journal_issue 'Pt 6'
_journal_name_full 'Acta crystallographica. Section E, Crystallographic communications'
_journal_page_first 722
_journal_page_last 727
_journal_paper_doi 10.1107/S2056989026005189
_journal_volume 82
_journal_year 2026
_chemical_formula_iupac 'C20 H19 N O3'
_chemical_formula_moiety 'C20 H19 N O3'
_chemical_formula_sum 'C20 H19 N O3'
_chemical_formula_weight 321.36
_chemical_name_systematic
'(3a<i>RS</i>,4<i>RS</i>,9a<i>RS</i>)-2-Benzyl-3-oxo-2,3,3a,4,9,9a-hexahydro-1<i>H</i>-benzo[<i>f</i>]isoindole-4-carboxylic acid'
_space_group_crystal_system triclinic
_space_group_IT_number 2
_space_group_name_Hall '-P 1'
_space_group_name_H-M_alt 'P -1'
_atom_sites_solution_hydrogens mixed
_atom_sites_solution_primary difmap
_atom_sites_solution_secondary difmap
_audit_creation_method SHELXL-2019/2
_cell_angle_alpha 84.894(4)
_cell_angle_beta 76.890(4)
_cell_angle_gamma 83.580(3)
_cell_formula_units_Z 2
_cell_length_a 6.7225(15)
_cell_length_b 11.102(3)
_cell_length_c 11.108(3)
_cell_measurement_reflns_used 6018
_cell_measurement_temperature 100(2)
_cell_measurement_theta_max 32.61
_cell_measurement_theta_min 2.55
_cell_volume 800.6(4)
_computing_cell_refinement
;
SAINT (Bruker, 2018)
;
_computing_data_collection
;
APEX2 (Bruker, 2013)
;
_computing_data_reduction
;
SAINT (Bruker, 2018)
;
_computing_molecular_graphics
;
SHELXTL (Sheldrick, 2008)
;
_computing_publication_material
;
SHELXTL (Sheldrick, 2008)
;
_computing_structure_refinement
;
SHELXL (Sheldrick, 2015b)
;
_computing_structure_solution
;
<i>SHELXT</i> (Sheldrick, 2015a)
;
_diffrn_ambient_temperature 100(2)
_diffrn_measured_fraction_theta_full 0.997
_diffrn_measured_fraction_theta_max 0.937
_diffrn_measurement_device_type 'Bruker APEXII area detector'
_diffrn_measurement_method '\f and \w scans'
_diffrn_radiation_type MoK\a
_diffrn_radiation_wavelength 0.71073
_diffrn_reflns_av_R_equivalents 0.0218
_diffrn_reflns_av_unetI/netI 0.0413
_diffrn_reflns_limit_h_max 9
_diffrn_reflns_limit_h_min -10
_diffrn_reflns_limit_k_max 16
_diffrn_reflns_limit_k_min -16
_diffrn_reflns_limit_l_max 16
_diffrn_reflns_limit_l_min -16
_diffrn_reflns_number 13680
_diffrn_reflns_theta_full 25.242
_diffrn_reflns_theta_max 32.765
_diffrn_reflns_theta_min 1.850
_diffrn_source 'fine-focus sealed tube'
_exptl_absorpt_coefficient_mu 0.090
_exptl_absorpt_correction_T_max 0.980
_exptl_absorpt_correction_T_min 0.963
_exptl_absorpt_correction_type multi-scan
_exptl_absorpt_process_details
;
(SADABS; Krause <i>et al.</i>, 2015)
;
_exptl_crystal_colour colourless
_exptl_crystal_density_diffrn 1.333
_exptl_crystal_description prism
_exptl_crystal_F_000 340
_exptl_crystal_size_max 0.30
_exptl_crystal_size_mid 0.25
_exptl_crystal_size_min 0.20
_refine_diff_density_max 0.560
_refine_diff_density_min -0.252
_refine_ls_extinction_method none
_refine_ls_goodness_of_fit_ref 1.031
_refine_ls_hydrogen_treatment mixed
_refine_ls_matrix_type full
_refine_ls_number_parameters 220
_refine_ls_number_reflns 5546
_refine_ls_number_restraints 0
_refine_ls_restrained_S_all 1.031
_refine_ls_R_factor_all 0.0751
_refine_ls_R_factor_gt 0.0539
_refine_ls_shift/su_max 0.000
_refine_ls_shift/su_mean 0.000
_refine_ls_structure_factor_coef Fsqd
_refine_ls_weighting_details 'w=1/[\s^2^(Fo^2^)+(0.0621P)^2^+0.37P] where P=(Fo^2^+2Fc^2^)/3'
_refine_ls_weighting_scheme calc
_refine_ls_wR_factor_gt 0.1239
_refine_ls_wR_factor_ref 0.1362
_reflns_number_gt 4248
_reflns_number_total 5546
_reflns_threshold_expression 'I > 2\s(I)'
_cod_data_source_file yz2079.cif
_cod_data_source_block I
_cod_database_code 2313048
_shelx_space_group_comment
;
The symmetry employed for this shelxl refinement is uniquely defined
by the following loop, which should always be used as a source of
symmetry information in preference to the above space-group names.
They are only intended as comments.
;
_shelx_estimated_absorpt_t_min 0.974
_shelx_estimated_absorpt_t_max 0.982

loop_
_space_group_symop_operation_xyz
'x, y, z'
'-x, -y, -z'

loop_
_atom_site_type_symbol
_atom_site_label
_atom_site_fract_x
_atom_site_fract_y
_atom_site_fract_z
_atom_site_U_iso_or_equiv
_atom_site_adp_type
_atom_site_calc_flag
_atom_site_occupancy
_atom_site_disorder_assembly
_atom_site_disorder_group
O O1 0.47170(13) 0.17245(8) 0.11760(8) 0.01417(18) Uani d 1 . .
O O2 0.29170(15) -0.16976(10) 0.18918(9) 0.0225(2) Uani d 1 . .
O O3 0.59880(14) -0.11167(9) 0.09065(8) 0.01539(19) Uani d 1 . .
H H3 0.565(3) -0.1419(16) 0.0275(17) 0.023 Uiso d 1 . .
C C1 0.95288(19) 0.10015(12) 0.20139(12) 0.0154(2) Uani d 1 . .
H H1A 0.968369 0.153351 0.264981 0.019 Uiso calc 1 . .
H H1B 1.089892 0.075125 0.150450 0.019 Uiso calc 1 . .
N N2 0.81469(16) 0.16053(10) 0.12427(10) 0.0138(2) Uani d 1 . .
C C3 0.62090(18) 0.13013(11) 0.16167(11) 0.0113(2) Uani d 1 . .
C C3A 0.61601(17) 0.04056(11) 0.27320(11) 0.0104(2) Uani d 1 . .
H H3A 0.582024 0.090138 0.347302 0.012 Uiso calc 1 . .
C C4 0.46745(17) -0.05682(11) 0.30006(10) 0.0105(2) Uani d 1 . .
H H4 0.329661 -0.016392 0.337862 0.013 Uiso calc 1 . .
C C4A 0.52742(18) -0.15235(11) 0.39842(11) 0.0115(2) Uani d 1 . .
C C5 0.39286(19) -0.24037(12) 0.45008(12) 0.0154(2) Uani d 1 . .
H H5 0.269579 -0.240813 0.422016 0.018 Uiso calc 1 . .
C C6 0.4354(2) -0.32699(13) 0.54135(13) 0.0197(3) Uani d 1 . .
H H6 0.341939 -0.385686 0.575476 0.024 Uiso calc 1 . .
C C7 0.6163(2) -0.32686(13) 0.58225(13) 0.0204(3) Uani d 1 . .
H H7 0.646653 -0.385144 0.645110 0.024 Uiso calc 1 . .
C C8 0.7520(2) -0.24141(12) 0.53094(12) 0.0169(2) Uani d 1 . .
H H8 0.875866 -0.242600 0.558770 0.020 Uiso calc 1 . .
C C8A 0.71126(18) -0.15299(11) 0.43877(11) 0.0124(2) Uani d 1 . .
C C9 0.86880(18) -0.06341(12) 0.38610(11) 0.0140(2) Uani d 1 . .
H H9A 0.853288 0.002468 0.442969 0.017 Uiso calc 1 . .
H H9B 1.008710 -0.105233 0.378223 0.017 Uiso calc 1 . .
C C9A 0.83988(18) -0.01002(11) 0.26026(11) 0.0121(2) Uani d 1 . .
H H9C 0.871886 -0.075616 0.200736 0.015 Uiso calc 1 . .
C C10 0.8754(2) 0.26392(12) 0.03716(12) 0.0156(2) Uani d 1 . .
H H10A 0.784425 0.277362 -0.022431 0.019 Uiso calc 1 . .
H H10B 1.017686 0.245513 -0.010136 0.019 Uiso calc 1 . .
C C11 0.86246(19) 0.37789(11) 0.10473(11) 0.0144(2) Uani d 1 . .
C C12 0.6812(2) 0.45538(13) 0.12481(13) 0.0196(3) Uani d 1 . .
H H12 0.567626 0.436842 0.094474 0.023 Uiso calc 1 . .
C C13 0.6653(2) 0.55930(13) 0.18871(14) 0.0255(3) Uani d 1 . .
H H13 0.541318 0.611417 0.201913 0.031 Uiso calc 1 . .
C C14 0.8304(3) 0.58691(13) 0.23320(14) 0.0268(3) Uani d 1 . .
H H14 0.819651 0.657971 0.276873 0.032 Uiso calc 1 . .
C C15 1.0114(2) 0.51058(13) 0.21384(14) 0.0242(3) Uani d 1 . .
H H15 1.124517 0.529574 0.244299 0.029 Uiso calc 1 . .
C C16 1.0277(2) 0.40614(12) 0.14984(13) 0.0182(3) Uani d 1 . .
H H16 1.151744 0.354112 0.136972 0.022 Uiso calc 1 . .
C C17 0.44251(18) -0.11850(11) 0.18782(11) 0.0124(2) Uani d 1 . .

loop_
_atom_site_aniso_label
_atom_site_aniso_U_11
_atom_site_aniso_U_22
_atom_site_aniso_U_33
_atom_site_aniso_U_12
_atom_site_aniso_U_13
_atom_site_aniso_U_23
O1 0.0157(4) 0.0146(4) 0.0127(4) 0.0013(3) -0.0054(3) -0.0011(3)
O2 0.0173(4) 0.0333(6) 0.0190(5) -0.0097(4) -0.0027(4) -0.0077(4)
O3 0.0151(4) 0.0210(5) 0.0107(4) -0.0035(3) -0.0021(3) -0.0039(3)
C1 0.0129(5) 0.0164(6) 0.0179(6) -0.0040(4) -0.0055(4) 0.0026(5)
N2 0.0141(5) 0.0136(5) 0.0140(5) -0.0026(4) -0.0040(4) 0.0019(4)
C3 0.0145(5) 0.0103(5) 0.0093(5) -0.0009(4) -0.0028(4) -0.0022(4)
C3A 0.0109(5) 0.0111(5) 0.0096(5) -0.0018(4) -0.0029(4) -0.0005(4)
C4 0.0102(5) 0.0116(5) 0.0096(5) -0.0007(4) -0.0021(4) -0.0002(4)
C4A 0.0127(5) 0.0117(5) 0.0098(5) 0.0001(4) -0.0020(4) -0.0007(4)
C5 0.0146(5) 0.0152(6) 0.0160(6) -0.0016(4) -0.0030(4) 0.0005(4)
C6 0.0201(6) 0.0159(6) 0.0206(6) -0.0019(5) -0.0013(5) 0.0048(5)
C7 0.0223(6) 0.0185(6) 0.0182(6) 0.0013(5) -0.0044(5) 0.0066(5)
C8 0.0169(6) 0.0194(6) 0.0144(6) 0.0018(5) -0.0057(4) 0.0009(5)
C8A 0.0124(5) 0.0140(5) 0.0102(5) 0.0009(4) -0.0021(4) -0.0011(4)
C9 0.0120(5) 0.0173(6) 0.0135(5) -0.0015(4) -0.0052(4) 0.0005(4)
C9A 0.0103(5) 0.0142(5) 0.0119(5) -0.0009(4) -0.0030(4) -0.0002(4)
C10 0.0198(6) 0.0136(6) 0.0130(5) -0.0051(5) -0.0019(4) 0.0016(4)
C11 0.0174(6) 0.0128(5) 0.0120(5) -0.0028(4) -0.0014(4) 0.0020(4)
C12 0.0184(6) 0.0178(6) 0.0206(6) -0.0006(5) -0.0029(5) 0.0039(5)
C13 0.0280(7) 0.0167(6) 0.0262(7) 0.0035(5) 0.0021(6) 0.0017(5)
C14 0.0428(9) 0.0139(6) 0.0215(7) -0.0022(6) -0.0016(6) -0.0027(5)
C15 0.0342(8) 0.0191(7) 0.0226(7) -0.0066(6) -0.0113(6) -0.0005(5)
C16 0.0200(6) 0.0144(6) 0.0206(6) -0.0021(5) -0.0056(5) 0.0004(5)
C17 0.0132(5) 0.0127(5) 0.0114(5) 0.0006(4) -0.0037(4) -0.0006(4)

loop_
_atom_type_symbol
_atom_type_description
_atom_type_scat_dispersion_real
_atom_type_scat_dispersion_imag
_atom_type_scat_source
C C 0.0033 0.0016 'International Tables Vol C Tables 4.2.6.8 and 6.1.1.4'
H H 0.0000 0.0000 'International Tables Vol C Tables 4.2.6.8 and 6.1.1.4'
N N 0.0061 0.0033 'International Tables Vol C Tables 4.2.6.8 and 6.1.1.4'
O O 0.0106 0.0060 'International Tables Vol C Tables 4.2.6.8 and 6.1.1.4'

loop_
_geom_angle_atom_site_label_1
_geom_angle_atom_site_label_2
_geom_angle_atom_site_label_3
_geom_angle_site_symmetry_1
_geom_angle_site_symmetry_3
_geom_angle
_geom_angle_publ_flag
C17 O3 H3 . . 108.1(11) ?
N2 C1 C9A . . 101.85(9) ?
N2 C1 H1A . . 111.4 ?
C9A C1 H1A . . 111.4 ?
N2 C1 H1B . . 111.4 ?
C9A C1 H1B . . 111.4 ?
H1A C1 H1B . . 109.3 ?
C3 N2 C10 . . 124.17(11) ?
C3 N2 C1 . . 113.24(10) ?
C10 N2 C1 . . 120.97(10) ?
O1 C3 N2 . . 126.58(11) ?
O1 C3 C3A . . 126.31(11) ?
N2 C3 C3A . . 107.00(10) ?
C3 C3A C4 . . 120.42(10) ?
C3 C3A C9A . . 103.52(9) ?
C4 C3A C9A . . 113.53(10) ?
C3 C3A H3A . . 106.1 ?
C4 C3A H3A . . 106.1 ?
C9A C3A H3A . . 106.1 ?
C3A C4 C17 . . 115.75(10) ?
C3A C4 C4A . . 109.62(9) ?
C17 C4 C4A . . 110.39(10) ?
C3A C4 H4 . . 106.9 ?
C17 C4 H4 . . 106.9 ?
C4A C4 H4 . . 106.9 ?
C5 C4A C8A . . 119.09(11) ?
C5 C4A C4 . . 118.79(10) ?
C8A C4A C4 . . 122.12(10) ?
C6 C5 C4A . . 121.61(12) ?
C6 C5 H5 . . 119.2 ?
C4A C5 H5 . . 119.2 ?
C5 C6 C7 . . 119.30(12) ?
C5 C6 H6 . . 120.3 ?
C7 C6 H6 . . 120.3 ?
C8 C7 C6 . . 119.74(12) ?
C8 C7 H7 . . 120.1 ?
C6 C7 H7 . . 120.1 ?
C7 C8 C8A . . 121.72(12) ?
C7 C8 H8 . . 119.1 ?
C8A C8 H8 . . 119.1 ?
C8 C8A C4A . . 118.53(11) ?
C8 C8A C9 . . 118.55(11) ?
C4A C8A C9 . . 122.92(11) ?
C9A C9 C8A . . 109.98(10) ?
C9A C9 H9A . . 109.7 ?
C8A C9 H9A . . 109.7 ?
C9A C9 H9B . . 109.7 ?
C8A C9 H9B . . 109.7 ?
H9A C9 H9B . . 108.2 ?
C9 C9A C3A . . 108.19(9) ?
C9 C9A C1 . . 118.81(10) ?
C3A C9A C1 . . 101.80(10) ?
C9 C9A H9C . . 109.2 ?
C3A C9A H9C . . 109.2 ?
C1 C9A H9C . . 109.2 ?
N2 C10 C11 . . 110.98(10) ?
N2 C10 H10A . . 109.4 ?
C11 C10 H10A . . 109.4 ?
N2 C10 H10B . . 109.4 ?
C11 C10 H10B . . 109.4 ?
H10A C10 H10B . . 108.0 ?
C16 C11 C12 . . 119.07(12) ?
C16 C11 C10 . . 121.05(11) ?
C12 C11 C10 . . 119.86(12) ?
C13 C12 C11 . . 120.64(13) ?
C13 C12 H12 . . 119.7 ?
C11 C12 H12 . . 119.7 ?
C14 C13 C12 . . 119.98(13) ?
C14 C13 H13 . . 120.0 ?
C12 C13 H13 . . 120.0 ?
C13 C14 C15 . . 119.92(14) ?
C13 C14 H14 . . 120.0 ?
C15 C14 H14 . . 120.0 ?
C14 C15 C16 . . 120.22(14) ?
C14 C15 H15 . . 119.9 ?
C16 C15 H15 . . 119.9 ?
C11 C16 C15 . . 120.17(13) ?
C11 C16 H16 . . 119.9 ?
C15 C16 H16 . . 119.9 ?
O2 C17 O3 . . 123.68(11) ?
O2 C17 C4 . . 121.90(11) ?
O3 C17 C4 . . 114.43(10) ?

loop_
_geom_bond_atom_site_label_1
_geom_bond_atom_site_label_2
_geom_bond_site_symmetry_2
_geom_bond_distance
_geom_bond_publ_flag
O1 C3 . 1.2421(14) ?
O2 C17 . 1.2134(15) ?
O3 C17 . 1.3280(15) ?
O3 H3 . 0.888(19) ?
C1 N2 . 1.4717(16) ?
C1 C9A . 1.5300(18) ?
C1 H1A . 0.9900 ?
C1 H1B . 0.9900 ?
N2 C3 . 1.3459(16) ?
N2 C10 . 1.4657(16) ?
C3 C3A . 1.5147(17) ?
C3A C4 . 1.5179(17) ?
C3A C9A . 1.5258(16) ?
C3A H3A . 1.0000 ?
C4 C17 . 1.5244(17) ?
C4 C4A . 1.5423(17) ?
C4 H4 . 1.0000 ?
C4A C5 . 1.4018(17) ?
C4A C8A . 1.4061(17) ?
C5 C6 . 1.3896(18) ?
C5 H5 . 0.9500 ?
C6 C7 . 1.392(2) ?
C6 H6 . 0.9500 ?
C7 C8 . 1.385(2) ?
C7 H7 . 0.9500 ?
C8 C8A . 1.4054(17) ?
C8 H8 . 0.9500 ?
C8A C9 . 1.5179(18) ?
C9 C9A . 1.5143(17) ?
C9 H9A . 0.9900 ?
C9 H9B . 0.9900 ?
C9A H9C . 1.0000 ?
C10 C11 . 1.5122(18) ?
C10 H10A . 0.9900 ?
C10 H10B . 0.9900 ?
C11 C16 . 1.3934(19) ?
C11 C12 . 1.3971(18) ?
C12 C13 . 1.389(2) ?
C12 H12 . 0.9500 ?
C13 C14 . 1.386(2) ?
C13 H13 . 0.9500 ?
C14 C15 . 1.389(2) ?
C14 H14 . 0.9500 ?
C15 C16 . 1.395(2) ?
C15 H15 . 0.9500 ?
C16 H16 . 0.9500 ?

loop_
_geom_hbond_atom_site_label_D
_geom_hbond_atom_site_label_H
_geom_hbond_atom_site_label_A
_geom_hbond_site_symmetry_A
_geom_hbond_distance_DH
_geom_hbond_distance_HA
_geom_hbond_distance_DA
_geom_hbond_angle_DHA
_geom_hbond_publ_flag
O3 H3 O1 2_655 0.888(19) 1.752(19) 2.6227(14) 166.1(17) yes
C9 H9B O2 1_655 0.99 2.59 3.3397(19) 133.0 yes
C10 H10A O2 2_655 0.99 2.47 3.2689(19) 138.0 yes
C3A H3A Cg3 2_656 1.000 2.53 3.5088(16) 166.0 yes

loop_
_geom_torsion_atom_site_label_1
_geom_torsion_atom_site_label_2
_geom_torsion_atom_site_label_3
_geom_torsion_atom_site_label_4
_geom_torsion_site_symmetry_1
_geom_torsion_site_symmetry_2
_geom_torsion_site_symmetry_3
_geom_torsion_site_symmetry_4
_geom_torsion
_geom_torsion_publ_flag
C9A C1 N2 C3 . . . . 21.91(13) ?
C9A C1 N2 C10 . . . . -172.05(10) ?
C10 N2 C3 O1 . . . . 10.3(2) ?
C1 N2 C3 O1 . . . . 175.87(12) ?
C10 N2 C3 C3A . . . . -166.01(11) ?
C1 N2 C3 C3A . . . . -0.49(14) ?
O1 C3 C3A C4 . . . . 34.16(17) ?
N2 C3 C3A C4 . . . . -149.48(11) ?
O1 C3 C3A C9A . . . . 162.28(12) ?
N2 C3 C3A C9A . . . . -21.35(12) ?
C3 C3A C4 C17 . . . . 41.27(15) ?
C9A C3A C4 C17 . . . . -82.19(12) ?
C3 C3A C4 C4A . . . . 166.90(10) ?
C9A C3A C4 C4A . . . . 43.44(13) ?
C3A C4 C4A C5 . . . . 170.64(10) ?
C17 C4 C4A C5 . . . . -60.71(14) ?
C3A C4 C4A C8A . . . . -8.61(15) ?
C17 C4 C4A C8A . . . . 120.04(12) ?
C8A C4A C5 C6 . . . . 0.94(18) ?
C4 C4A C5 C6 . . . . -178.33(11) ?
C4A C5 C6 C7 . . . . -0.3(2) ?
C5 C6 C7 C8 . . . . -0.6(2) ?
C6 C7 C8 C8A . . . . 0.7(2) ?
C7 C8 C8A C4A . . . . -0.04(19) ?
C7 C8 C8A C9 . . . . -179.30(12) ?
C5 C4A C8A C8 . . . . -0.77(17) ?
C4 C4A C8A C8 . . . . 178.47(11) ?
C5 C4A C8A C9 . . . . 178.45(11) ?
C4 C4A C8A C9 . . . . -2.30(18) ?
C8 C8A C9 C9A . . . . 158.54(11) ?
C4A C8A C9 C9A . . . . -20.69(16) ?
C8A C9 C9A C3A . . . . 52.82(13) ?
C8A C9 C9A C1 . . . . 168.06(10) ?
C3 C3A C9A C9 . . . . 159.39(10) ?
C4 C3A C9A C9 . . . . -68.34(13) ?
C3 C3A C9A C1 . . . . 33.45(11) ?
C4 C3A C9A C1 . . . . 165.73(10) ?
N2 C1 C9A C9 . . . . -151.69(11) ?
N2 C1 C9A C3A . . . . -33.08(11) ?
C3 N2 C10 C11 . . . . 89.25(14) ?
C1 N2 C10 C11 . . . . -75.21(14) ?
N2 C10 C11 C16 . . . . 87.71(14) ?
N2 C10 C11 C12 . . . . -91.00(14) ?
C16 C11 C12 C13 . . . . 0.07(19) ?
C10 C11 C12 C13 . . . . 178.80(12) ?
C11 C12 C13 C14 . . . . 0.0(2) ?
C12 C13 C14 C15 . . . . 0.0(2) ?
C13 C14 C15 C16 . . . . 0.0(2) ?
C12 C11 C16 C15 . . . . -0.13(19) ?
C10 C11 C16 C15 . . . . -178.86(12) ?
C14 C15 C16 C11 . . . . 0.1(2) ?
C3A C4 C17 O2 . . . . -158.11(12) ?
C4A C4 C17 O2 . . . . 76.65(14) ?
C3A C4 C17 O3 . . . . 22.31(15) ?
C4A C4 C17 O3 . . . . -102.94(12) ?
